data_7039631
loop_
_publ_author_name
'Lam, Jolie'
'G\"unther, Benjamin A R'
'Farrell, Jeffrey M.'
'Eisenberger, Patrick'
'Bestvater, Brian P.'
'Newman, Paul D.'
'Melen, Rebecca L.'
'Crudden, Cathleen M.'
'Stephan, Douglas W.'

_publ_section_title
;
 Chiral carbene-borane adducts: precursors for borenium catalysts for
 asymmetric FLP hydrogenations.
;
_journal_issue 39
_journal_name_full 'Dalton transactions (Cambridge, England : 2003)'
_journal_page_first 15303
_journal_paper_doi 10.1039/c6dt02202b
_journal_volume 45
_journal_year 2016
_chemical_absolute_configuration unk
_chemical_formula_moiety 'C25 H42 B Cl N2 O2'
_chemical_formula_sum 'C25 H42 B Cl N2 O2'
_chemical_formula_weight 448.90
_chemical_name_systematic
;
 ? 
;
_space_group_crystal_system orthorhombic
_space_group_IT_number 19
_space_group_name_Hall 'P 2ac 2ab'
_space_group_name_H-M_alt 'P 21 21 21'
_symmetry_Int_Tables_number 19
_symmetry_space_group_name_Hall 'P 2ac 2ab'
_symmetry_space_group_name_H-M 'P 21 21 21'
_audit_creation_date 2016-02-10
_audit_creation_method
;
Olex2 1.2
(compiled 2015.09.30 svn.r3233 for OlexSys, GUI svn.r5103)
;
_audit_update_record
;
2016-05-26 deposited with the CCDC.
2016-06-23 downloaded from the CCDC.
;
_cell_angle_alpha 90
_cell_angle_beta 90
_cell_angle_gamma 90
_cell_formula_units_Z 4
_cell_length_a 11.2135(5)
_cell_length_b 13.8015(6)
_cell_length_c 16.3539(8)
_cell_measurement_reflns_used 9921
_cell_measurement_temperature 150(2)
_cell_measurement_theta_max 27.43
_cell_measurement_theta_min 2.34
_cell_volume 2531.0(2)
_computing_cell_refinement 'SAINT v8.34A (Bruker, 2013)'
_computing_data_collection 'Bruker APEX2'
_computing_data_reduction 'SAINT v8.34A (Bruker, 2013)'
_computing_molecular_graphics 'Olex2 (Dolomanov et al., 2009)'
_computing_publication_material 'Olex2 (Dolomanov et al., 2009)'
_computing_structure_refinement 'olex2.refine (Bourhis et al., 2015)'
_computing_structure_solution 'SHELXS-97 (Sheldrick, 2008)'
_diffrn_ambient_temperature 150.05
_diffrn_measured_fraction_theta_full 0.9968
_diffrn_measured_fraction_theta_max 0.9968
_diffrn_measurement_device_type 'Bruker APEX-II CCD'
_diffrn_measurement_method '\f and \w scans'
_diffrn_radiation_type 'Mo K\a'
_diffrn_radiation_wavelength 0.71073
_diffrn_reflns_av_R_equivalents 0.0525
_diffrn_reflns_av_unetI/netI 0.0345
_diffrn_reflns_limit_h_max 14
_diffrn_reflns_limit_h_min -14
_diffrn_reflns_limit_k_max 17
_diffrn_reflns_limit_k_min -17
_diffrn_reflns_limit_l_max 21
_diffrn_reflns_limit_l_min -20
_diffrn_reflns_number 43135
_diffrn_reflns_theta_full 27.5584
_diffrn_reflns_theta_max 27.56
_diffrn_reflns_theta_min 1.93
_diffrn_standards_number 0
_exptl_absorpt_coefficient_mu 0.174
_exptl_absorpt_correction_T_max 0.7456
_exptl_absorpt_correction_T_min 0.6993
_exptl_absorpt_correction_type multi-scan
_exptl_absorpt_process_details
;
SADABS-2014/5 (Bruker,2014/5) was used for absorption correction.
wR2(int) was 0.0677 before and 0.0537 after correction.
The Ratio of minimum to maximum transmission is 0.9379.
The \l/2 correction factor is 0.00150.
;
_exptl_crystal_colour colourless
_exptl_crystal_colour_primary colourless
_exptl_crystal_density_diffrn 1.1779
_exptl_crystal_density_method 'not measured'
_exptl_crystal_description prism
_exptl_crystal_F_000 976.9530
_exptl_crystal_size_max 0.8
_exptl_crystal_size_mid 0.6
_exptl_crystal_size_min 0.3
_refine_diff_density_max 0.2769
_refine_diff_density_min -0.2213
_refine_diff_density_rms 0.0465
_refine_ls_abs_structure_details 'Flack, H. D. (1983). Acta Cryst. A39, 876-881.'
_refine_ls_abs_structure_Flack -0.01(5)
_refine_ls_d_res_high 0.7681
_refine_ls_d_res_low 10.5474
_refine_ls_goodness_of_fit_ref 1.0246
_refine_ls_hydrogen_treatment mixed
_refine_ls_matrix_type full
_refine_ls_number_constraints 64
_refine_ls_number_parameters 283
_refine_ls_number_reflns 5839
_refine_ls_number_restraints 0
_refine_ls_restrained_S_all 1.0246
_refine_ls_R_factor_all 0.0505
_refine_ls_R_factor_gt 0.0393
_refine_ls_shift/su_max 0.0000
_refine_ls_shift/su_mean 0.0000
_refine_ls_structure_factor_coef Fsqd
_refine_ls_weighting_details 'w=1/[\s^2^(Fo^2^)+(0.0464P)^2^+0.5621P] where P=(Fo^2^+2Fc^2^)/3'
_refine_ls_weighting_scheme calc
_refine_ls_wR_factor_gt 0.0904
_refine_ls_wR_factor_ref 0.0963
_reflns_Friedel_coverage 0.995
_reflns_limit_h_max 14
_reflns_limit_h_min -14
_reflns_limit_k_max 17
_reflns_limit_k_min -17
_reflns_limit_l_max 21
_reflns_limit_l_min -21
_reflns_number_gt 5027
_reflns_number_total 5839
_reflns_threshold_expression I>=2u(I)
_cod_data_source_file c6dt02202b2.cif
_cod_data_source_block JL004_0m
_cod_depositor_comments 'Adding full bibliography for 7039626--7039633.cif.'
_cod_original_sg_symbol_Hall ' P 2ac 2ab'
_cod_database_code 7039631
_olex2_refinement_description
;
1. Fixed Uiso
 At 1.2 times of:
  All C(H) groups, All C(H,H) groups
 At 1.5 times of:
  All C(H,H,H) groups
2.a Ternary CH refined with riding coordinates:
 C1(H1), C2(H2), C5(H5), C10(H10), C12(H12), C20(H20)
2.b Secondary CH2 refined with riding coordinates:
 C6(H6a,H6b), C7(H7a,H7b), C8(H8a,H8b), C14(H14a,H14b), C17(H17a,H17b),
 C18(H18a,H18b), C19(H19a,H19b), C21(H21a,H21b), C22(H22a,H22b), C23(H23a,H23b),
  C24(H24a,H24b), C25(H25a,H25b)
2.c Idealised Me refined as rotating group:
 C9(H9a,H9b,H9c), C11(H11a,H11b,H11c), C13(H13a,H13b,H13c), C4(H4a,H4b,H4c)
;
_olex2_submission_special_instructions 'No special instructions were received'

loop_
_space_group_symop_id
_space_group_symop_operation_xyz
1 x,y,z
2 x+1/2,-y+1/2,-z
3 -x,y+1/2,-z+1/2
4 -x+1/2,-y,z+1/2

loop_
_atom_site_label
_atom_site_type_symbol
_atom_site_fract_x
_atom_site_fract_y
_atom_site_fract_z
_atom_site_U_iso_or_equiv
_atom_site_adp_type
_atom_site_occupancy
_atom_site_refinement_flags_posn
Cl1 Cl 0.16514(4) 0.35733(3) 0.27772(3) 0.03604(13) Uani 1.000000 .
O1 O 0.30677(12) 0.72421(9) 0.49181(9) 0.0354(3) Uani 1.000000 .
O2 O 0.09792(12) 0.73449(9) 0.34064(9) 0.0342(3) Uani 1.000000 .
N1 N 0.30164(12) 0.57361(9) 0.43365(9) 0.0228(3) Uani 1.000000 .
N2 N 0.17225(13) 0.58008(9) 0.33972(8) 0.0217(3) Uani 1.000000 .
C1 C 0.51796(17) 0.55446(14) 0.47367(13) 0.0337(4) Uani 1.000000 .
H1 H 0.52452(17) 0.49512(14) 0.43887(13) 0.0404(5) Uiso 1.000000 R
C2 C 0.38825(16) 0.56238(12) 0.50144(11) 0.0283(4) Uani 1.000000 .
H2 H 0.36679(16) 0.50415(12) 0.53473(11) 0.0340(5) Uiso 1.000000 R
C3 C 0.24894(14) 0.51764(11) 0.37553(10) 0.0197(3) Uani 1.000000 .
B1 B 0.29002(17) 0.40746(13) 0.34898(12) 0.0225(4) Uani 1.000000 .
C5 C 0.29632(15) 0.34042(12) 0.43097(12) 0.0290(4) Uani 1.000000 .
H5 H 0.36989(15) 0.36050(12) 0.46109(12) 0.0348(5) Uiso 1.000000 R
C6 C 0.3070(3) 0.23092(15) 0.41676(17) 0.0648(9) Uani 1.000000 .
H6a H 0.2338(3) 0.20714(15) 0.38951(17) 0.0777(11) Uiso 1.000000 R
H6b H 0.3753(3) 0.21797(15) 0.37999(17) 0.0777(11) Uiso 1.000000 R
C7 C 0.3250(3) 0.17554(17) 0.4975(2) 0.0777(10) Uani 1.000000 .
H7a H 0.3312(3) 0.10530(17) 0.4860(2) 0.0932(12) Uiso 1.000000 R
H7b H 0.4004(3) 0.19669(17) 0.5234(2) 0.0932(12) Uiso 1.000000 R
C8 C 0.2224(3) 0.19332(16) 0.55572(18) 0.0623(8) Uani 1.000000 .
H8a H 0.1482(3) 0.16597(16) 0.53232(18) 0.0747(9) Uiso 1.000000 R
H8b H 0.2383(3) 0.16002(16) 0.60821(18) 0.0747(9) Uiso 1.000000 R
C9 C -0.1439(2) 0.5170(3) 0.26911(16) 0.0686(8) Uani 1.000000 .
H9a H -0.2114(6) 0.4874(13) 0.2978(4) 0.1028(12) Uiso 1.000000 GR
H9b H -0.1674(12) 0.5809(3) 0.2484(9) 0.1028(12) Uiso 1.000000 GR
H9c H -0.1201(6) 0.4756(12) 0.2233(6) 0.1028(12) Uiso 1.000000 GR
C10 C -0.03988(16) 0.52824(14) 0.32775(11) 0.0308(4) Uani 1.000000 .
H10 H -0.01454(16) 0.46151(14) 0.34406(11) 0.0370(5) Uiso 1.000000 R
C11 C -0.0787(2) 0.57974(16) 0.40466(14) 0.0452(5) Uani 1.000000 .
H11a H -0.1068(13) 0.6450(4) 0.39086(18) 0.0678(8) Uiso 1.000000 GR
H11b H -0.1434(10) 0.5433(6) 0.4307(5) 0.0678(8) Uiso 1.000000 GR
H11c H -0.0110(4) 0.5844(10) 0.4424(4) 0.0678(8) Uiso 1.000000 GR
C12 C 0.06725(15) 0.57589(13) 0.28485(11) 0.0277(4) Uani 1.000000 .
H12 H 0.08739(15) 0.54016(13) 0.23348(11) 0.0333(4) Uiso 1.000000 R
C13 C 0.5976(2) 0.53906(18) 0.54834(15) 0.0514(6) Uani 1.000000 .
H13a H 0.6792(4) 0.5251(12) 0.53036(15) 0.0770(9) Uiso 1.000000 GR
H13b H 0.5974(12) 0.5978(5) 0.5821(6) 0.0770(9) Uiso 1.000000 GR
H13c H 0.5673(9) 0.4844(8) 0.5805(6) 0.0770(9) Uiso 1.000000 GR
C14 C 0.35795(19) 0.65542(14) 0.55016(12) 0.0376(5) Uani 1.000000 .
H14a H 0.43089(19) 0.68273(14) 0.57531(12) 0.0451(6) Uiso 1.000000 R
H14b H 0.29995(19) 0.64078(14) 0.59409(12) 0.0451(6) Uiso 1.000000 R
C15 C 0.25795(15) 0.66760(11) 0.43325(11) 0.0253(4) Uani 1.000000 .
C16 C 0.17681(16) 0.67167(11) 0.37432(11) 0.0251(4) Uani 1.000000 .
C17 C 0.05434(19) 0.68478(14) 0.26751(13) 0.0383(5) Uani 1.000000 .
H17a H -0.03014(19) 0.70156(14) 0.25710(13) 0.0460(6) Uiso 1.000000 R
H17b H 0.10219(19) 0.70341(14) 0.21912(13) 0.0460(6) Uiso 1.000000 R
C18 C 0.19166(17) 0.35506(13) 0.49019(12) 0.0345(4) Uani 1.000000 .
H18a H 0.18361(17) 0.42506(13) 0.50220(12) 0.0414(5) Uiso 1.000000 R
H18b H 0.11723(17) 0.33356(13) 0.46316(12) 0.0414(5) Uiso 1.000000 R
C19 C 0.2058(2) 0.29991(16) 0.57092(15) 0.0525(6) Uani 1.000000 .
H19a H 0.1342(2) 0.31012(16) 0.60522(15) 0.0630(8) Uiso 1.000000 R
H19b H 0.2757(2) 0.32547(16) 0.60100(15) 0.0630(8) Uiso 1.000000 R
C20 C 0.41040(15) 0.41847(12) 0.29258(11) 0.0249(4) Uani 1.000000 .
H20 H 0.47359(15) 0.44413(12) 0.32990(11) 0.0298(4) Uiso 1.000000 R
C21 C 0.46039(19) 0.32431(14) 0.25712(13) 0.0379(5) Uani 1.000000 .
H21a H 0.47443(19) 0.27776(14) 0.30217(13) 0.0455(6) Uiso 1.000000 R
H21b H 0.40069(19) 0.29551(14) 0.21973(13) 0.0455(6) Uiso 1.000000 R
C22 C 0.57707(19) 0.34013(16) 0.21048(14) 0.0446(5) Uani 1.000000 .
H22a H 0.63908(19) 0.36325(16) 0.24890(14) 0.0536(6) Uiso 1.000000 R
H22b H 0.60423(19) 0.27768(16) 0.18725(14) 0.0536(6) Uiso 1.000000 R
C23 C 0.5625(2) 0.41278(18) 0.14253(14) 0.0522(6) Uani 1.000000 .
H23a H 0.6405(2) 0.42391(18) 0.11583(14) 0.0626(7) Uiso 1.000000 R
H23b H 0.5069(2) 0.38667(18) 0.10095(14) 0.0626(7) Uiso 1.000000 R
C24 C 0.5148(2) 0.50757(18) 0.17476(17) 0.0553(7) Uani 1.000000 .
H24a H 0.5753(2) 0.53791(18) 0.21062(17) 0.0664(8) Uiso 1.000000 R
H24b H 0.4997(2) 0.55205(18) 0.12841(17) 0.0664(8) Uiso 1.000000 R
C25 C 0.39914(19) 0.49302(16) 0.22300(15) 0.0445(5) Uani 1.000000 .
H25a H 0.33578(19) 0.47153(16) 0.18494(15) 0.0535(6) Uiso 1.000000 R
H25b H 0.37425(19) 0.55598(16) 0.24646(15) 0.0535(6) Uiso 1.000000 R
C4 C 0.55888(18) 0.64018(17) 0.42199(16) 0.0488(6) Uani 1.000000 .
H4a H 0.5518(14) 0.7000(2) 0.4540(4) 0.0733(8) Uiso 1.000000 GR
H4b H 0.6422(5) 0.6307(6) 0.4058(9) 0.0733(8) Uiso 1.000000 GR
H4c H 0.5089(10) 0.6450(7) 0.3730(5) 0.0733(8) Uiso 1.000000 GR

loop_
_atom_site_aniso_label
_atom_site_aniso_U_11
_atom_site_aniso_U_22
_atom_site_aniso_U_33
_atom_site_aniso_U_12
_atom_site_aniso_U_13
_atom_site_aniso_U_23
Cl1 0.0262(2) 0.0322(2) 0.0497(3) -0.00423(19) -0.0030(2) -0.0191(2)
O1 0.0378(8) 0.0245(6) 0.0439(8) -0.0037(5) 0.0006(6) -0.0136(6)
O2 0.0335(7) 0.0246(6) 0.0446(8) 0.0117(5) 0.0031(6) 0.0051(6)
N1 0.0230(7) 0.0177(6) 0.0277(8) -0.0002(5) -0.0025(6) -0.0031(6)
N2 0.0190(6) 0.0215(6) 0.0247(7) 0.0030(6) 0.0000(6) -0.0012(5)
C1 0.0287(10) 0.0334(10) 0.0389(11) 0.0011(8) -0.0124(8) -0.0077(9)
C2 0.0323(9) 0.0252(9) 0.0275(10) -0.0038(7) -0.0092(8) -0.0004(7)
C3 0.0185(7) 0.0186(7) 0.0221(8) -0.0002(6) 0.0020(7) -0.0011(6)
B1 0.0198(9) 0.0174(8) 0.0304(10) 0.0004(7) -0.0003(8) -0.0059(7)
C5 0.0254(9) 0.0205(8) 0.0411(11) 0.0021(6) 0.0059(8) 0.0037(7)
C6 0.085(2) 0.0228(9) 0.0869(19) 0.0144(11) 0.0528(17) 0.0140(11)
C7 0.0829(19) 0.0395(13) 0.111(2) 0.0259(14) 0.047(2) 0.0412(15)
C8 0.0808(18) 0.0364(12) 0.0696(17) 0.0025(12) 0.0322(15) 0.0222(11)
C9 0.0375(13) 0.117(2) 0.0516(15) -0.0147(14) -0.0157(12) -0.0016(16)
C10 0.0216(9) 0.0398(10) 0.0311(11) 0.0022(8) -0.0016(8) -0.0056(8)
C11 0.0380(12) 0.0490(12) 0.0486(13) -0.0070(10) 0.0186(10) -0.0092(10)
C12 0.0238(9) 0.0372(9) 0.0222(9) 0.0073(7) -0.0016(7) -0.0007(8)
C13 0.0485(13) 0.0524(13) 0.0532(14) 0.0082(11) -0.0285(11) -0.0139(11)
C14 0.0409(11) 0.0383(10) 0.0336(11) -0.0073(9) -0.0032(9) -0.0112(8)
C15 0.0265(9) 0.0153(7) 0.0341(10) -0.0006(6) 0.0052(8) -0.0055(7)
C16 0.0229(8) 0.0171(7) 0.0352(10) 0.0035(6) 0.0066(8) 0.0002(7)
C17 0.0373(11) 0.0453(11) 0.0323(11) 0.0155(9) 0.0012(9) 0.0100(9)
C18 0.0389(11) 0.0276(9) 0.0371(11) 0.0059(8) 0.0108(9) 0.0013(8)
C19 0.0714(17) 0.0392(11) 0.0469(14) -0.0012(11) 0.0141(12) 0.0094(10)
C20 0.0204(8) 0.0250(8) 0.0291(10) 0.0008(7) -0.0000(7) -0.0068(7)
C21 0.0408(11) 0.0317(10) 0.0413(12) 0.0059(9) 0.0135(9) -0.0033(9)
C22 0.0370(11) 0.0472(12) 0.0497(13) 0.0063(9) 0.0162(10) -0.0128(10)
C23 0.0440(13) 0.0691(15) 0.0434(14) -0.0070(11) 0.0215(11) -0.0023(12)
C24 0.0446(14) 0.0521(14) 0.0693(18) -0.0016(11) 0.0206(12) 0.0192(13)
C25 0.0371(11) 0.0407(11) 0.0558(14) 0.0032(9) 0.0180(11) 0.0164(11)
C4 0.0263(10) 0.0540(13) 0.0661(16) -0.0084(10) -0.0014(10) 0.0047(12)

loop_
_atom_type_symbol
_atom_type_scat_dispersion_real
_atom_type_scat_dispersion_imag
_atom_type_scat_Cromer_Mann_a1
_atom_type_scat_Cromer_Mann_a2
_atom_type_scat_Cromer_Mann_a3
_atom_type_scat_Cromer_Mann_a4
_atom_type_scat_Cromer_Mann_b1
_atom_type_scat_Cromer_Mann_b2
_atom_type_scat_Cromer_Mann_b3
_atom_type_scat_Cromer_Mann_b4
_atom_type_scat_Cromer_Mann_c
_atom_type_scat_source
_atom_type_scat_dispersion_source
C 0.00347 0.00161 2.31000 1.02000 1.58860 0.86500 20.84390 10.20750 0.56870 51.65120 0.215599998832 'International Tables Volume C Table 6.1.1.4 (pp. 500-502)' 'Henke, Gullikson and Davis, At. Data and Nucl. Data Tables, 1993, 54, 2'
B 0.00141 0.00067 2.05450 1.33260 1.09790 0.70680 23.21850 1.02100 60.34980 0.14030 -0.193200007081 'International Tables Volume C Table 6.1.1.4 (pp. 500-502)' 'Henke, Gullikson and Davis, At. Data and Nucl. Data Tables, 1993, 54, 2'
Cl 0.14873 0.16029 11.46040 7.19640 6.25560 1.64550 0.01040 1.16620 18.51940 47.77840 -9.55739974976 'International Tables Volume C Table 6.1.1.4 (pp. 500-502)' 'Henke, Gullikson and Davis, At. Data and Nucl. Data Tables, 1993, 54, 2'
H 0.00000 0.00000 0.49300 0.32291 0.14019 0.04081 10.51090 26.12570 3.14236 57.79970 0.0030380000826 'International Tables Volume C Table 6.1.1.4 (pp. 500-502)' 'Henke, Gullikson and Davis, At. Data and Nucl. Data Tables, 1993, 54, 2'
O 0.01158 0.00611 3.04850 2.28680 1.54630 0.86700 13.27710 5.70110 0.32390 32.90890 0.250800013542 'International Tables Volume C Table 6.1.1.4 (pp. 500-502)' 'Henke, Gullikson and Davis, At. Data and Nucl. Data Tables, 1993, 54, 2'
N 0.00653 0.00323 12.21260 3.13220 2.01250 1.16630 0.00570 9.89330 28.99750 0.58260 -11.5290002823 'International Tables Volume C Table 6.1.1.4 (pp. 500-502)' 'Henke, Gullikson and Davis, At. Data and Nucl. Data Tables, 1993, 54, 2'

loop_
_geom_angle_atom_site_label_1
_geom_angle_atom_site_label_2
_geom_angle_atom_site_label_3
_geom_angle
C15 O1 C14 104.23(13)
C17 O2 C16 104.49(13)
C3 N1 C2 138.44(14)
C15 N1 C2 109.45(13)
C15 N1 C3 111.99(14)
C12 N2 C3 138.04(13)
C16 N2 C3 112.41(13)
C16 N2 C12 108.19(13)
C2 C1 H1 107.33(10)
C13 C1 H1 107.33(12)
C13 C1 C2 109.21(18)
C4 C1 H1 107.33(12)
C4 C1 C2 113.32(16)
C4 C1 C13 112.02(17)
C1 C2 N1 114.14(15)
H2 C2 N1 109.48(9)
H2 C2 C1 109.48(10)
C14 C2 N1 98.87(14)
C14 C2 C1 114.90(15)
C14 C2 H2 109.48(10)
N2 C3 N1 102.55(12)
B1 C3 N1 125.95(14)
B1 C3 N2 130.74(14)
C3 B1 Cl1 106.53(11)
C5 B1 Cl1 108.74(12)
C5 B1 C3 108.62(14)
C20 B1 Cl1 106.72(12)
C20 B1 C3 107.01(12)
C20 B1 C5 118.60(14)
H5 C5 B1 106.47(9)
C6 C5 B1 115.97(17)
C6 C5 H5 106.47(14)
C18 C5 B1 114.26(14)
C18 C5 H5 106.47(10)
C18 C5 C6 106.56(15)
H6a C6 C5 109.28(14)
H6b C6 C5 109.28(11)
H6b C6 H6a 107.9
C7 C6 C5 111.7(2)
C7 C6 H6a 109.28(17)
C7 C6 H6b 109.28(13)
H7a C7 C6 109.42(14)
H7b C7 C6 109.42(17)
H7b C7 H7a 108.0
C8 C7 C6 111.1(2)
C8 C7 H7a 109.42(13)
C8 C7 H7b 109.42(19)
H8a C8 C7 109.46(19)
H8b C8 C7 109.46(15)
H8b C8 H8a 108.1
C19 C8 C7 110.9(2)
C19 C8 H8a 109.46(17)
C19 C8 H8b 109.46(15)
H9b C9 H9a 109.5
H9c C9 H9a 109.5
H9c C9 H9b 109.5
C10 C9 H9a 109.5
C10 C9 H9b 109.5
C10 C9 H9c 109.5
H10 C10 C9 107.06(15)
C11 C10 C9 110.67(18)
C11 C10 H10 107.06(12)
C12 C10 C9 110.83(17)
C12 C10 H10 107.06(9)
C12 C10 C11 113.81(16)
H11a C11 C10 109.5
H11b C11 C10 109.5
H11b C11 H11a 109.5
H11c C11 C10 109.5
H11c C11 H11a 109.5
H11c C11 H11b 109.5
C10 C12 N2 111.17(14)
H12 C12 N2 110.40(8)
H12 C12 C10 110.40(9)
C17 C12 N2 98.54(14)
C17 C12 C10 115.39(15)
C17 C12 H12 110.40(10)
H13a C13 C1 109.5
H13b C13 C1 109.5
H13b C13 H13a 109.5
H13c C13 C1 109.5
H13c C13 H13a 109.5
H13c C13 H13b 109.5
C2 C14 O1 106.77(14)
H14a C14 O1 110.37(9)
H14a C14 C2 110.37(10)
H14b C14 O1 110.37(10)
H14b C14 C2 110.37(10)
H14b C14 H14a 108.6
N1 C15 O1 113.22(15)
C16 C15 O1 140.17(15)
C16 C15 N1 106.58(14)
N2 C16 O2 113.17(15)
C15 C16 O2 140.34(15)
C15 C16 N2 106.46(14)
C12 C17 O2 106.04(14)
H17a C17 O2 110.53(9)
H17a C17 C12 110.53(10)
H17b C17 O2 110.53(10)
H17b C17 C12 110.53(10)
H17b C17 H17a 108.7
H18a C18 C5 108.87(9)
H18b C18 C5 108.87(10)
H18b C18 H18a 107.7
C19 C18 C5 113.51(17)
C19 C18 H18a 108.87(11)
C19 C18 H18b 108.87(13)
C18 C19 C8 110.9(2)
H19a C19 C8 109.46(14)
H19a C19 C18 109.46(12)
H19b C19 C8 109.46(17)
H19b C19 C18 109.46(13)
H19b C19 H19a 108.1
H20 C20 B1 105.82(9)
C21 C20 B1 115.83(14)
C21 C20 H20 105.82(11)
C25 C20 B1 114.19(14)
C25 C20 H20 105.82(11)
C25 C20 C21 108.52(16)
H21a C21 C20 109.12(10)
H21b C21 C20 109.12(11)
H21b C21 H21a 107.9
C22 C21 C20 112.41(16)
C22 C21 H21a 109.12(12)
C22 C21 H21b 109.12(12)
H22a C22 C21 109.28(12)
H22b C22 C21 109.28(11)
H22b C22 H22a 107.9
C23 C22 C21 111.72(18)
C23 C22 H22a 109.28(14)
C23 C22 H22b 109.28(12)
H23a C23 C22 109.44(12)
H23b C23 C22 109.44(14)
H23b C23 H23a 108.0
C24 C23 C22 111.00(19)
C24 C23 H23a 109.44(12)
C24 C23 H23b 109.44(15)
H24a C24 C23 109.33(15)
H24b C24 C23 109.33(14)
H24b C24 H24a 108.0
C25 C24 C23 111.50(19)
C25 C24 H24a 109.33(15)
C25 C24 H24b 109.33(13)
C24 C25 C20 113.52(17)
H25a C25 C20 108.86(11)
H25a C25 C24 108.86(15)
H25b C25 C20 108.86(11)
H25b C25 C24 108.86(13)
H25b C25 H25a 107.7
H4a C4 C1 109.5
H4b C4 C1 109.5
H4b C4 H4a 109.5
H4c C4 C1 109.5
H4c C4 H4a 109.5
H4c C4 H4b 109.5

loop_
_geom_bond_atom_site_label_1
_geom_bond_atom_site_label_2
_geom_bond_distance
Cl1 B1 1.9488(19)
O1 C14 1.463(2)
O1 C15 1.352(2)
O2 C16 1.356(2)
O2 C17 1.463(3)
N1 C2 1.482(2)
N1 C3 1.360(2)
N1 C15 1.3866(19)
N2 C3 1.351(2)
N2 C12 1.481(2)
N2 C16 1.3859(19)
C1 H1 1.0000
C1 C2 1.528(3)
C1 C13 1.528(3)
C1 C4 1.525(3)
C2 H2 1.0000
C2 C14 1.549(3)
C3 B1 1.647(2)
B1 C5 1.631(3)
B1 C20 1.642(3)
C5 H5 1.0000
C5 C6 1.534(3)
C5 C18 1.535(2)
C6 H6a 0.9900
C6 H6b 0.9900
C6 C7 1.539(4)
C7 H7a 0.9900
C7 H7b 0.9900
C7 C8 1.513(4)
C8 H8a 0.9900
C8 H8b 0.9900
C8 C19 1.503(3)
C9 H9a 0.9800
C9 H9b 0.9800
C9 H9c 0.9800
C9 C10 1.518(3)
C10 H10 1.0000
C10 C11 1.509(3)
C10 C12 1.539(3)
C11 H11a 0.9800
C11 H11b 0.9800
C11 H11c 0.9800
C12 H12 1.0000
C12 C17 1.536(3)
C13 H13a 0.9800
C13 H13b 0.9800
C13 H13c 0.9800
C14 H14a 0.9900
C14 H14b 0.9900
C15 C16 1.327(3)
C17 H17a 0.9900
C17 H17b 0.9900
C18 H18a 0.9900
C18 H18b 0.9900
C18 C19 1.532(3)
C19 H19a 0.9900
C19 H19b 0.9900
C20 H20 1.0000
C20 C21 1.529(2)
C20 C25 1.539(3)
C21 H21a 0.9900
C21 H21b 0.9900
C21 C22 1.530(3)
C22 H22a 0.9900
C22 H22b 0.9900
C22 C23 1.506(3)
C23 H23a 0.9900
C23 H23b 0.9900
C23 C24 1.508(3)
C24 H24a 0.9900
C24 H24b 0.9900
C24 C25 1.531(3)
C25 H25a 0.9900
C25 H25b 0.9900
C4 H4a 0.9800
C4 H4b 0.9800
C4 H4c 0.9800
